data_4315680
loop_
_publ_author_name
'Deborha Bacciu'
'Chun-Hsing Chen'
'Panida Surawatanawong'
'Bruce M. Foxman'
'Oleg V. Ozerov'

_publ_section_title
;
 High-Spin Manganese(II) Complexes of an Amido/Bis(Phosphine) PNP Ligand
;
_journal_name_full 'Inorganic Chemistry'
_journal_page_first 5328
_journal_page_last 5334
_journal_paper_doi 10.1021/ic1004424
_journal_volume 49
_journal_year 2010
_chemical_formula_moiety 'C40 H56 Mn1 N3 O1 P2'
_chemical_formula_sum 'C40 H56 Mn N3 O P2'
_chemical_formula_weight 711.78
_space_group_IT_number 2
_symmetry_cell_setting triclinic
_symmetry_space_group_name_Hall '-P 1'
_symmetry_space_group_name_H-M 'P -1'
_atom_sites_solution_hydrogens geom
_atom_sites_solution_primary direct
_audit_creation_date 08-03-12
_audit_creation_method CRYSTALS_ver_12.85
_cell_angle_alpha 71.517(2)
_cell_angle_beta 88.441(2)
_cell_angle_gamma 72.003(2)
_cell_formula_units_Z 2
_cell_length_a 11.2075(5)
_cell_length_b 12.4903(5)
_cell_length_c 14.9145(6)
_cell_measurement_reflns_used 9905
_cell_measurement_temperature 120
_cell_measurement_theta_max 30
_cell_measurement_theta_min 3
_cell_volume 1877.43(14)
_computing_cell_refinement 'Apex2, (Bruker AXS, 2006)'
_computing_data_collection 'Apex2, (Bruker AXS, 2006)'
_computing_data_reduction 'Apex2, (Bruker AXS, 2006)'
_computing_molecular_graphics 'CAMERON (Watkin et al., 1996)'
_computing_publication_material 'CRYSTALS (Betteridge et al., 2003)'
_computing_structure_refinement 'CRYSTALS (Betteridge et al., 2003)'
_computing_structure_solution 'SIR92 (Altomare et al., 1994)'
_diffrn_ambient_temperature 120
_diffrn_measured_fraction_theta_full 0.997
_diffrn_measured_fraction_theta_max 0.992
_diffrn_measurement_device 'Bruker Kappa Apex2'
_diffrn_measurement_device_type Area
_diffrn_measurement_method '\f & \w scans'
_diffrn_radiation_monochromator graphite
_diffrn_radiation_type 'Mo K\a'
_diffrn_radiation_wavelength 0.71073
_diffrn_reflns_av_R_equivalents 0.035
_diffrn_reflns_limit_h_max 15
_diffrn_reflns_limit_h_min -15
_diffrn_reflns_limit_k_max 17
_diffrn_reflns_limit_k_min -17
_diffrn_reflns_limit_l_max 21
_diffrn_reflns_limit_l_min -20
_diffrn_reflns_number 63711
_diffrn_reflns_theta_full 29.594
_diffrn_reflns_theta_max 30.198
_diffrn_reflns_theta_min 1.812
_diffrn_standards_number 0
_exptl_absorpt_coefficient_mu 0.472
_exptl_absorpt_correction_T_max 0.92
_exptl_absorpt_correction_T_min 0.79
_exptl_absorpt_correction_type multi-scan
_exptl_absorpt_process_details 'Apex2, (Bruker AXS, 2006)'
_exptl_crystal_colour brown
_exptl_crystal_density_diffrn 1.259
_exptl_crystal_density_method 'not measured'
_exptl_crystal_description plate
_exptl_crystal_F_000 760
_exptl_crystal_size_max 0.52
_exptl_crystal_size_mid 0.51
_exptl_crystal_size_min 0.17
_refine_diff_density_max 0.56
_refine_diff_density_min -0.64
_refine_ls_extinction_method None
_refine_ls_goodness_of_fit_ref 1.0092
_refine_ls_hydrogen_treatment constr
_refine_ls_matrix_type full
_refine_ls_number_parameters 424
_refine_ls_number_reflns 11053
_refine_ls_number_restraints 0
_refine_ls_R_factor_all 0.0476
_refine_ls_R_factor_gt 0.0340
_refine_ls_shift/su_max 0.000531
_refine_ls_structure_factor_coef Fsqd
_refine_ls_weighting_details
;
 Method= Modified Sheldrick 
 w=1/[\s^2^(F^2^) + ( 0.05P)^2^ + 1.31P] 
 ,where P=(max(Fo^2^,0) + 2Fc^2^)/3 
;
_refine_ls_weighting_scheme calc
_refine_ls_wR_factor_all 0.0997
_refine_ls_wR_factor_gt 0.0866
_refine_ls_wR_factor_ref 0.0997
_reflns_limit_h_max 15
_reflns_limit_h_min -15
_reflns_limit_k_max 17
_reflns_limit_k_min -16
_reflns_limit_l_max 21
_reflns_limit_l_min 0
_reflns_number_gt 8449
_reflns_number_total 11053
_reflns_threshold_expression I>2.0\s(I)
_oxford_diffrn_Wilson_B_factor 0.00
_oxford_diffrn_Wilson_scale 0.00
_oxford_refine_ls_r_factor_ref 0.0476
_oxford_refine_ls_scale 0.18972(7)
_oxford_reflns_number_all 11053
_oxford_reflns_threshold_expression_ref I>-10.0\s(I)
_oxford_structure_analysis_title 'OZ145_0m in P-1'
_cod_data_source_file ic1004424_si_002_3.cif
_cod_data_source_block 9
_cod_depositor_comments
;
The following automatic conversions were performed:

'_symmetry_cell_setting' value 'Triclinic' changed to 'triclinic'
according to the built-in table from CIF Core dictionary named
'cif_core.dic' version 2.4.1 from
2010-06-29.

'_exptl_absorpt_correction_type' value 'Multi-scan'
changed to 'multi-scan' according to the built-in table from CIF Core
dictionary named 'cif_core.dic' version 2.4.1 from 2010-06-29.

Automatic conversion script
Id: cif_fix_values 1646 2011-03-28 12:23:43Z adriana 
;
_cod_original_sg_symbol_H-M 'P -1 '
_cod_original_formula_sum 'C40 H56 Mn1 N3 O1 P2'
_cod_database_code 4315680

loop_
_symmetry_equiv_pos_as_xyz
x,y,z
-x,-y,-z

loop_
_atom_site_label
_atom_site_type_symbol
_atom_site_fract_x
_atom_site_fract_y
_atom_site_fract_z
_atom_site_U_iso_or_equiv
_atom_site_occupancy
_atom_site_adp_type
_atom_site_refinement_flags_posn
_atom_site_refinement_flags_adp
_atom_site_refinement_flags_occupancy
_atom_site_disorder_assembly
_atom_site_disorder_group
_oxford_atom_site_special_shape
_atom_site_attached_hydrogens
Mn1 Mn 0.30657(2) 0.275756(19) 0.670381(15) 0.0156 1.0000 Uani . . . . . . .
P1 P 0.28207(3) 0.38430(3) 0.79374(3) 0.0161 1.0000 Uani . . . . . . .
P2 P 0.20952(3) 0.12742(3) 0.63079(3) 0.0156 1.0000 Uani . . . . . . .
O1 O 0.16914(14) 0.68441(13) 0.93072(10) 0.0389 1.0000 Uani . . . . . . .
N1 N 0.32214(12) 0.13729(11) 0.80086(8) 0.0175 1.0000 Uani . . . . . . .
N2 N 0.27461(12) 0.41540(11) 0.53835(8) 0.0179 1.0000 Uani . . . . . . .
N3 N 0.48346(12) 0.24119(11) 0.61369(9) 0.0190 1.0000 Uani . . . . . . .
C1 C 0.33264(13) 0.00389(12) 0.71138(10) 0.0161 1.0000 Uani . . . . . . .
C2 C 0.39116(13) -0.10469(13) 0.69551(10) 0.0179 1.0000 Uani . . . . . . .
C3 C 0.48479(14) -0.19579(13) 0.75909(11) 0.0191 1.0000 Uani . . . . . . .
C4 C 0.52072(14) -0.17590(13) 0.83959(11) 0.0205 1.0000 Uani . . . . . . .
C5 C 0.46653(14) -0.06931(13) 0.85640(10) 0.0201 1.0000 Uani . . . . . . .
C6 C 0.37110(13) 0.02383(12) 0.79284(10) 0.0165 1.0000 Uani . . . . . . .
C7 C 0.54832(16) -0.31154(14) 0.74106(12) 0.0263 1.0000 Uani . . . . . . .
C8 C 0.28781(13) 0.15316(13) 0.88625(10) 0.0168 1.0000 Uani . . . . . . .
C9 C 0.27001(15) 0.06277(13) 0.96594(10) 0.0210 1.0000 Uani . . . . . . .
C10 C 0.22753(15) 0.08547(14) 1.04798(11) 0.0229 1.0000 Uani . . . . . . .
C11 C 0.19881(14) 0.19843(14) 1.05711(10) 0.0213 1.0000 Uani . . . . . . .
C12 C 0.21591(14) 0.28777(13) 0.97976(10) 0.0186 1.0000 Uani . . . . . . .
C13 C 0.25990(13) 0.26819(13) 0.89555(10) 0.0166 1.0000 Uani . . . . . . .
C14 C 0.15239(17) 0.22118(16) 1.14741(11) 0.0284 1.0000 Uani . . . . . . .
C15 C 0.22652(14) 0.10394(13) 0.51432(10) 0.0194 1.0000 Uani . . . . . . .
C16 C 0.34682(16) 0.12655(16) 0.47453(11) 0.0267 1.0000 Uani . . . . . . .
C17 C 0.11226(17) 0.18837(16) 0.44646(12) 0.0305 1.0000 Uani . . . . . . .
C18 C 0.06252(13) 0.09330(13) 0.67017(11) 0.0200 1.0000 Uani . . . . . . .
C19 C 0.06385(16) -0.02987(15) 0.67152(14) 0.0284 1.0000 Uani . . . . . . .
C20 C 0.03413(16) 0.11041(15) 0.76656(12) 0.0267 1.0000 Uani . . . . . . .
C21 C 0.15350(15) 0.52134(13) 0.78826(11) 0.0204 1.0000 Uani . . . . . . .
C22 C 0.02954(15) 0.50817(15) 0.76135(12) 0.0265 1.0000 Uani . . . . . . .
C23 C 0.17748(17) 0.62957(14) 0.71666(12) 0.0267 1.0000 Uani . . . . . . .
C24 C 0.42823(15) 0.40771(14) 0.82640(11) 0.0210 1.0000 Uani . . . . . . .
C25 C 0.42404(16) 0.44939(15) 0.91259(11) 0.0256 1.0000 Uani . . . . . . .
C26 C 0.53930(16) 0.29490(17) 0.83885(13) 0.0306 1.0000 Uani . . . . . . .
C27 C 0.16302(15) 0.49970(14) 0.50048(11) 0.0224 1.0000 Uani . . . . . . .
C28 C 0.14660(17) 0.58632(14) 0.41440(12) 0.0265 1.0000 Uani . . . . . . .
C29 C 0.25319(18) 0.59128(14) 0.36244(11) 0.0282 1.0000 Uani . . . . . . .
C30 C 0.36715(17) 0.50820(14) 0.39891(11) 0.0250 1.0000 Uani . . . . . . .
C31 C 0.37854(14) 0.41730(13) 0.48690(10) 0.0187 1.0000 Uani . . . . . . .
C32 C 0.49183(14) 0.32200(13) 0.52774(10) 0.0197 1.0000 Uani . . . . . . .
C33 C 0.60714(15) 0.30617(15) 0.48397(12) 0.0253 1.0000 Uani . . . . . . .
C34 C 0.70928(16) 0.20979(17) 0.52485(13) 0.0299 1.0000 Uani . . . . . . .
C35 C 0.69891(15) 0.12601(16) 0.61161(13) 0.0295 1.0000 Uani . . . . . . .
C36 C 0.58695(15) 0.14589(14) 0.65238(12) 0.0241 1.0000 Uani . . . . . . .
C37 C 0.22139(18) 0.76908(17) 0.94269(13) 0.0318 1.0000 Uani . . . . . . .
C38 C 0.1377(2) 0.82149(17) 1.00998(15) 0.0378 1.0000 Uani . . . . . . .
C39 C 0.09951(16) 0.71806(16) 1.07384(12) 0.0272 1.0000 Uani . . . . . . .
C40 C 0.13700(19) 0.62598(17) 1.02207(15) 0.0359 1.0000 Uani . . . . . . .
H21 H 0.3658 -0.1163 0.6399 0.0195 1.0000 Uiso R . . . . . .
H41 H 0.5824 -0.2380 0.8852 0.0209 1.0000 Uiso R . . . . . .
H51 H 0.4947 -0.0573 0.9109 0.0201 1.0000 Uiso R . . . . . .
H71 H 0.6325 -0.3445 0.7686 0.0292 1.0000 Uiso R . . . . . .
H72 H 0.5031 -0.3655 0.7683 0.0292 1.0000 Uiso R . . . . . .
H73 H 0.5484 -0.2976 0.6746 0.0292 1.0000 Uiso R . . . . . .
H91 H 0.2882 -0.0153 0.9625 0.0217 1.0000 Uiso R . . . . . .
H101 H 0.2173 0.0219 1.0998 0.0264 1.0000 Uiso R . . . . . .
H121 H 0.1971 0.3656 0.9837 0.0205 1.0000 Uiso R . . . . . .
H141 H 0.1785 0.2832 1.1556 0.0349 1.0000 Uiso R . . . . . .
H142 H 0.1867 0.1505 1.1995 0.0349 1.0000 Uiso R . . . . . .
H143 H 0.0631 0.2435 1.1443 0.0349 1.0000 Uiso R . . . . . .
H151 H 0.2316 0.0242 0.5218 0.0187 1.0000 Uiso R . . . . . .
H161 H 0.3569 0.1143 0.4147 0.0318 1.0000 Uiso R . . . . . .
H162 H 0.4170 0.0735 0.5174 0.0318 1.0000 Uiso R . . . . . .
H163 H 0.3414 0.2063 0.4673 0.0318 1.0000 Uiso R . . . . . .
H171 H 0.1206 0.1762 0.3866 0.0326 1.0000 Uiso R . . . . . .
H172 H 0.1076 0.2680 0.4390 0.0326 1.0000 Uiso R . . . . . .
H173 H 0.0378 0.1742 0.4717 0.0326 1.0000 Uiso R . . . . . .
H181 H -0.0043 0.1501 0.6258 0.0217 1.0000 Uiso R . . . . . .
H191 H -0.0139 -0.0412 0.6915 0.0334 1.0000 Uiso R . . . . . .
H192 H 0.1308 -0.0887 0.7146 0.0334 1.0000 Uiso R . . . . . .
H193 H 0.0753 -0.0366 0.6100 0.0334 1.0000 Uiso R . . . . . .
H201 H -0.0413 0.0932 0.7856 0.0289 1.0000 Uiso R . . . . . .
H202 H 0.1018 0.0576 0.8118 0.0289 1.0000 Uiso R . . . . . .
H203 H 0.0247 0.1901 0.7624 0.0289 1.0000 Uiso R . . . . . .
H211 H 0.1499 0.5308 0.8491 0.0223 1.0000 Uiso R . . . . . .
H221 H -0.0379 0.5779 0.7583 0.0280 1.0000 Uiso R . . . . . .
H222 H 0.0163 0.4414 0.8079 0.0280 1.0000 Uiso R . . . . . .
H223 H 0.0333 0.4964 0.7013 0.0280 1.0000 Uiso R . . . . . .
H231 H 0.1111 0.6998 0.7142 0.0296 1.0000 Uiso R . . . . . .
H232 H 0.2548 0.6356 0.7356 0.0296 1.0000 Uiso R . . . . . .
H233 H 0.1823 0.6202 0.6557 0.0296 1.0000 Uiso R . . . . . .
H241 H 0.4429 0.4682 0.7740 0.0259 1.0000 Uiso R . . . . . .
H251 H 0.5019 0.4599 0.9243 0.0317 1.0000 Uiso R . . . . . .
H252 H 0.4086 0.3908 0.9661 0.0317 1.0000 Uiso R . . . . . .
H253 H 0.3581 0.5226 0.9015 0.0317 1.0000 Uiso R . . . . . .
H261 H 0.6156 0.3051 0.8550 0.0366 1.0000 Uiso R . . . . . .
H262 H 0.5241 0.2314 0.8880 0.0366 1.0000 Uiso R . . . . . .
H263 H 0.5458 0.2770 0.7812 0.0366 1.0000 Uiso R . . . . . .
H271 H 0.0915 0.4978 0.5358 0.0234 1.0000 Uiso R . . . . . .
H281 H 0.0661 0.6421 0.3897 0.0276 1.0000 Uiso R . . . . . .
H291 H 0.2457 0.6522 0.3034 0.0298 1.0000 Uiso R . . . . . .
H301 H 0.4395 0.5115 0.3648 0.0285 1.0000 Uiso R . . . . . .
H331 H 0.6134 0.3635 0.4259 0.0315 1.0000 Uiso R . . . . . .
H341 H 0.7860 0.1996 0.4949 0.0343 1.0000 Uiso R . . . . . .
H351 H 0.7685 0.0578 0.6419 0.0354 1.0000 Uiso R . . . . . .
H361 H 0.5792 0.0901 0.7109 0.0265 1.0000 Uiso R . . . . . .
H371 H 0.3052 0.7317 0.9708 0.0371 1.0000 Uiso R . . . . . .
H372 H 0.2206 0.8282 0.8838 0.0371 1.0000 Uiso R . . . . . .
H381 H 0.1804 0.8519 1.0452 0.0448 1.0000 Uiso R . . . . . .
H382 H 0.0652 0.8831 0.9754 0.0448 1.0000 Uiso R . . . . . .
H391 H 0.1448 0.6879 1.1342 0.0355 1.0000 Uiso R . . . . . .
H392 H 0.0117 0.7398 1.0814 0.0355 1.0000 Uiso R . . . . . .
H401 H 0.2077 0.5610 1.0554 0.0447 1.0000 Uiso R . . . . . .
H402 H 0.0689 0.5977 1.0165 0.0447 1.0000 Uiso R . . . . . .

loop_
_atom_site_aniso_label
_atom_site_aniso_U_11
_atom_site_aniso_U_22
_atom_site_aniso_U_33
_atom_site_aniso_U_23
_atom_site_aniso_U_13
_atom_site_aniso_U_12
Mn1 0.01710(10) 0.01541(10) 0.01392(10) -0.00562(8) 0.00235(7) -0.00380(8)
P1 0.01904(17) 0.01553(16) 0.01464(16) -0.00670(13) 0.00313(13) -0.00521(13)
P2 0.01657(16) 0.01419(16) 0.01533(16) -0.00610(13) -0.00005(12) -0.00231(13)
O1 0.0414(8) 0.0481(8) 0.0369(7) -0.0265(6) 0.0090(6) -0.0150(6)
N1 0.0225(6) 0.0152(5) 0.0148(5) -0.0066(4) 0.0012(4) -0.0043(5)
N2 0.0197(6) 0.0179(6) 0.0163(5) -0.0069(5) 0.0022(4) -0.0049(5)
N3 0.0168(6) 0.0203(6) 0.0202(6) -0.0093(5) 0.0026(4) -0.0037(5)
C1 0.0164(6) 0.0148(6) 0.0168(6) -0.0056(5) 0.0003(5) -0.0037(5)
C2 0.0184(6) 0.0172(6) 0.0187(6) -0.0079(5) 0.0007(5) -0.0041(5)
C3 0.0183(6) 0.0155(6) 0.0211(7) -0.0048(5) 0.0021(5) -0.0033(5)
C4 0.0189(7) 0.0178(6) 0.0205(7) -0.0027(5) -0.0015(5) -0.0032(5)
C5 0.0219(7) 0.0201(7) 0.0175(6) -0.0058(5) -0.0016(5) -0.0054(6)
C6 0.0180(6) 0.0154(6) 0.0163(6) -0.0057(5) 0.0018(5) -0.0051(5)
C7 0.0285(8) 0.0175(7) 0.0298(8) -0.0091(6) 0.0008(6) -0.0013(6)
C8 0.0178(6) 0.0186(6) 0.0152(6) -0.0060(5) 0.0004(5) -0.0068(5)
C9 0.0269(7) 0.0188(7) 0.0187(7) -0.0061(5) 0.0028(6) -0.0093(6)
C10 0.0272(7) 0.0260(7) 0.0163(6) -0.0045(6) 0.0037(6) -0.0118(6)
C11 0.0208(7) 0.0295(8) 0.0163(6) -0.0098(6) 0.0041(5) -0.0094(6)
C12 0.0190(6) 0.0210(7) 0.0176(6) -0.0093(5) 0.0031(5) -0.0060(5)
C13 0.0183(6) 0.0184(6) 0.0151(6) -0.0068(5) 0.0031(5) -0.0071(5)
C14 0.0332(9) 0.0366(9) 0.0178(7) -0.0119(7) 0.0093(6) -0.0120(7)
C15 0.0227(7) 0.0181(6) 0.0160(6) -0.0068(5) -0.0019(5) -0.0032(5)
C16 0.0296(8) 0.0315(8) 0.0214(7) -0.0130(6) 0.0059(6) -0.0088(7)
C17 0.0304(8) 0.0340(9) 0.0209(7) -0.0093(7) -0.0060(6) -0.0006(7)
C18 0.0152(6) 0.0186(6) 0.0245(7) -0.0073(6) 0.0001(5) -0.0024(5)
C19 0.0223(7) 0.0230(7) 0.0419(10) -0.0124(7) 0.0016(7) -0.0081(6)
C20 0.0238(7) 0.0296(8) 0.0261(8) -0.0097(7) 0.0063(6) -0.0071(6)
C21 0.0249(7) 0.0168(6) 0.0192(7) -0.0080(5) 0.0040(5) -0.0039(5)
C22 0.0227(7) 0.0247(7) 0.0292(8) -0.0087(6) 0.0039(6) -0.0039(6)
C23 0.0324(8) 0.0171(7) 0.0272(8) -0.0045(6) 0.0017(6) -0.0058(6)
C24 0.0243(7) 0.0245(7) 0.0181(6) -0.0085(6) 0.0041(5) -0.0115(6)
C25 0.0311(8) 0.0297(8) 0.0228(7) -0.0128(6) 0.0044(6) -0.0146(7)
C26 0.0211(7) 0.0391(9) 0.0355(9) -0.0201(8) 0.0011(7) -0.0066(7)
C27 0.0221(7) 0.0206(7) 0.0226(7) -0.0072(6) 0.0010(6) -0.0040(6)
C28 0.0317(8) 0.0207(7) 0.0229(7) -0.0056(6) -0.0029(6) -0.0034(6)
C29 0.0444(10) 0.0203(7) 0.0181(7) -0.0036(6) 0.0032(7) -0.0103(7)
C30 0.0354(9) 0.0222(7) 0.0208(7) -0.0093(6) 0.0090(6) -0.0120(6)
C31 0.0235(7) 0.0200(7) 0.0175(6) -0.0102(5) 0.0054(5) -0.0096(6)
C32 0.0222(7) 0.0216(7) 0.0204(7) -0.0120(6) 0.0058(5) -0.0091(6)
C33 0.0242(7) 0.0332(8) 0.0265(8) -0.0167(7) 0.0100(6) -0.0135(7)
C34 0.0197(7) 0.0401(9) 0.0385(9) -0.0245(8) 0.0106(7) -0.0100(7)
C35 0.0191(7) 0.0314(8) 0.0383(9) -0.0188(7) 0.0012(6) -0.0006(6)
C36 0.0206(7) 0.0245(7) 0.0257(8) -0.0106(6) -0.0010(6) -0.0024(6)
C37 0.0308(9) 0.0354(9) 0.0274(8) -0.0089(7) 0.0068(7) -0.0095(7)
C38 0.0427(11) 0.0312(9) 0.0475(11) -0.0192(8) 0.0191(9) -0.0172(8)
C39 0.0262(8) 0.0334(9) 0.0277(8) -0.0149(7) 0.0068(6) -0.0127(7)
C40 0.0370(10) 0.0293(9) 0.0471(11) -0.0189(8) 0.0121(8) -0.0121(8)

loop_
_atom_type_symbol
_atom_type_scat_dispersion_real
_atom_type_scat_dispersion_imag
_atom_type_scat_Cromer_Mann_a1
_atom_type_scat_Cromer_Mann_b1
_atom_type_scat_Cromer_Mann_a2
_atom_type_scat_Cromer_Mann_b2
_atom_type_scat_Cromer_Mann_a3
_atom_type_scat_Cromer_Mann_b3
_atom_type_scat_Cromer_Mann_a4
_atom_type_scat_Cromer_Mann_b4
_atom_type_scat_Cromer_Mann_c
_atom_type_scat_source
C 0.0033 0.0016 2.3100 20.8439 1.0200 10.2075 1.5886 0.5687 0.8650 51.6512 0.2156 'International Tables Vol C 4.2.6.8 and 6.1.1.4'
H 0.0000 0.0000 0.4930 10.5109 0.3229 26.1257 0.1402 3.1424 0.0408 57.7998 0.0030 'International Tables Vol C 4.2.6.8 and 6.1.1.4'
O 0.0106 0.0060 3.0485 13.2771 2.2868 5.7011 1.5463 0.3239 0.8670 32.9089 0.2508 'International Tables Vol C 4.2.6.8 and 6.1.1.4'
N 0.0061 0.0033 12.2126 0.0057 3.1322 9.8933 2.0125 28.9975 1.1663 0.5826 -11.5290 'International Tables Vol C 4.2.6.8 and 6.1.1.4'
P 0.1023 0.0942 6.4345 1.9067 4.1791 27.1570 1.7800 0.5260 1.4908 68.1645 1.1149 'International Tables Vol C 4.2.6.8 and 6.1.1.4'
Mn 0.3368 0.7283 11.2819 5.3409 7.3573 0.3432 3.0193 17.8674 2.2441 83.7543 1.0896 'International Tables Vol C 4.2.6.8 and 6.1.1.4'

loop_
_geom_angle_atom_site_label_1
_geom_angle_site_symmetry_1
_geom_angle_atom_site_label_2
_geom_angle_site_symmetry_2
_geom_angle_atom_site_label_3
_geom_angle_site_symmetry_3
_geom_angle
_geom_angle_publ_flag
P1 . Mn1 . P2 . 137.311(14) yes
P1 . Mn1 . N1 . 77.00(3) yes
P2 . Mn1 . N1 . 74.79(3) yes
P1 . Mn1 . N2 . 103.63(3) yes
P2 . Mn1 . N2 . 102.02(3) yes
N1 . Mn1 . N2 . 175.11(5) yes
P1 . Mn1 . N3 . 115.41(4) yes
P2 . Mn1 . N3 . 103.29(4) yes
N1 . Mn1 . N3 . 107.39(5) yes
N2 . Mn1 . N3 . 76.82(5) yes
Mn1 . P1 . C13 . 98.61(5) yes
Mn1 . P1 . C21 . 124.77(5) yes
C13 . P1 . C21 . 106.19(7) yes
Mn1 . P1 . C24 . 114.30(5) yes
C13 . P1 . C24 . 104.97(7) yes
C21 . P1 . C24 . 105.77(7) yes
Mn1 . P2 . C1 . 88.83(5) yes
Mn1 . P2 . C15 . 120.58(5) yes
C1 . P2 . C15 . 105.66(6) yes
Mn1 . P2 . C18 . 128.70(5) yes
C1 . P2 . C18 . 103.42(7) yes
C15 . P2 . C18 . 103.88(7) yes
C37 . O1 . C40 . 105.97(14) yes
Mn1 . N1 . C6 . 113.14(9) yes
Mn1 . N1 . C8 . 125.43(9) yes
C6 . N1 . C8 . 121.43(12) yes
Mn1 . N2 . C27 . 126.34(10) yes
Mn1 . N2 . C31 . 115.57(10) yes
C27 . N2 . C31 . 118.08(13) yes
Mn1 . N3 . C32 . 115.97(10) yes
Mn1 . N3 . C36 . 126.10(11) yes
C32 . N3 . C36 . 117.89(13) yes
P2 . C1 . C2 . 124.04(11) yes
P2 . C1 . C6 . 115.95(10) yes
C2 . C1 . C6 . 119.99(13) yes
C1 . C2 . C3 . 121.71(13) yes
C1 . C2 . H21 . 119.2 no
C3 . C2 . H21 . 119.1 no
C2 . C3 . C4 . 117.84(13) yes
C2 . C3 . C7 . 121.45(14) yes
C4 . C3 . C7 . 120.69(13) yes
C3 . C4 . C5 . 121.84(14) yes
C3 . C4 . H41 . 119.3 no
C5 . C4 . H41 . 118.8 no
C4 . C5 . C6 . 121.05(13) yes
C4 . C5 . H51 . 120.0 no
C6 . C5 . H51 . 118.9 no
C1 . C6 . C5 . 117.55(12) yes
C1 . C6 . N1 . 118.59(12) yes
C5 . C6 . N1 . 123.53(13) yes
C3 . C7 . H71 . 110.1 no
C3 . C7 . H72 . 109.0 no
H71 . C7 . H72 . 109.5 no
C3 . C7 . H73 . 109.3 no
H71 . C7 . H73 . 109.5 no
H72 . C7 . H73 . 109.5 no
N1 . C8 . C9 . 123.95(13) yes
N1 . C8 . C13 . 119.60(12) yes
C9 . C8 . C13 . 116.32(13) yes
C8 . C9 . C10 . 121.60(14) yes
C8 . C9 . H91 . 118.7 no
C10 . C9 . H91 . 119.7 no
C9 . C10 . C11 . 122.30(14) yes
C9 . C10 . H101 . 118.7 no
C11 . C10 . H101 . 119.1 no
C10 . C11 . C12 . 116.77(13) yes
C10 . C11 . C14 . 121.37(14) yes
C12 . C11 . C14 . 121.86(14) yes
C11 . C12 . C13 . 122.70(14) yes
C11 . C12 . H121 . 118.8 no
C13 . C12 . H121 . 118.5 no
P1 . C13 . C8 . 116.53(10) yes
P1 . C13 . C12 . 123.16(11) yes
C8 . C13 . C12 . 120.30(13) yes
C11 . C14 . H141 . 109.7 no
C11 . C14 . H142 . 109.0 no
H141 . C14 . H142 . 109.5 no
C11 . C14 . H143 . 109.7 no
H141 . C14 . H143 . 109.5 no
H142 . C14 . H143 . 109.5 no
P2 . C15 . C16 . 109.29(10) yes
P2 . C15 . C17 . 109.70(11) yes
C16 . C15 . C17 . 110.19(13) yes
P2 . C15 . H151 . 109.4 no
C16 . C15 . H151 . 109.3 no
C17 . C15 . H151 . 109.0 no
C15 . C16 . H161 . 110.1 no
C15 . C16 . H162 . 109.2 no
H161 . C16 . H162 . 109.5 no
C15 . C16 . H163 . 109.0 no
H161 . C16 . H163 . 109.5 no
H162 . C16 . H163 . 109.5 no
C15 . C17 . H171 . 109.8 no
C15 . C17 . H172 . 108.8 no
H171 . C17 . H172 . 109.5 no
C15 . C17 . H173 . 109.8 no
H171 . C17 . H173 . 109.5 no
H172 . C17 . H173 . 109.5 no
P2 . C18 . C19 . 113.51(10) yes
P2 . C18 . C20 . 110.27(11) yes
C19 . C18 . C20 . 111.37(14) yes
P2 . C18 . H181 . 107.1 no
C19 . C18 . H181 . 107.2 no
C20 . C18 . H181 . 107.0 no
C18 . C19 . H191 . 109.2 no
C18 . C19 . H192 . 109.1 no
H191 . C19 . H192 . 109.5 no
C18 . C19 . H193 . 110.1 no
H191 . C19 . H193 . 109.5 no
H192 . C19 . H193 . 109.5 no
C18 . C20 . H201 . 109.4 no
C18 . C20 . H202 . 109.0 no
H201 . C20 . H202 . 109.5 no
C18 . C20 . H203 . 110.0 no
H201 . C20 . H203 . 109.5 no
H202 . C20 . H203 . 109.5 no
P1 . C21 . C22 . 108.56(10) yes
P1 . C21 . C23 . 110.36(11) yes
C22 . C21 . C23 . 111.10(13) yes
P1 . C21 . H211 . 108.8 no
C22 . C21 . H211 . 109.0 no
C23 . C21 . H211 . 108.9 no
C21 . C22 . H221 . 109.8 no
C21 . C22 . H222 . 109.1 no
H221 . C22 . H222 . 109.5 no
C21 . C22 . H223 . 109.5 no
H221 . C22 . H223 . 109.5 no
H222 . C22 . H223 . 109.5 no
C21 . C23 . H231 . 110.0 no
C21 . C23 . H232 . 109.0 no
H231 . C23 . H232 . 109.5 no
C21 . C23 . H233 . 109.4 no
H231 . C23 . H233 . 109.5 no
H232 . C23 . H233 . 109.5 no
P1 . C24 . C25 . 115.47(11) yes
P1 . C24 . C26 . 109.43(11) yes
C25 . C24 . C26 . 110.93(13) yes
P1 . C24 . H241 . 107.1 no
C25 . C24 . H241 . 106.7 no
C26 . C24 . H241 . 106.8 no
C24 . C25 . H251 . 110.3 no
C24 . C25 . H252 . 108.5 no
H251 . C25 . H252 . 109.5 no
C24 . C25 . H253 . 109.5 no
H251 . C25 . H253 . 109.5 no
H252 . C25 . H253 . 109.5 no
C24 . C26 . H261 . 111.0 no
C24 . C26 . H262 . 108.5 no
H261 . C26 . H262 . 109.5 no
C24 . C26 . H263 . 108.9 no
H261 . C26 . H263 . 109.5 no
H262 . C26 . H263 . 109.5 no
N2 . C27 . C28 . 124.23(15) yes
N2 . C27 . H271 . 117.9 no
C28 . C27 . H271 . 117.9 no
C27 . C28 . C29 . 118.13(15) yes
C27 . C28 . H281 . 121.3 no
C29 . C28 . H281 . 120.5 no
C28 . C29 . C30 . 119.08(15) yes
C28 . C29 . H291 . 120.4 no
C30 . C29 . H291 . 120.6 no
C29 . C30 . C31 . 120.68(15) yes
C29 . C30 . H301 . 119.6 no
C31 . C30 . H301 . 119.7 no
C30 . C31 . N2 . 119.73(14) yes
C30 . C31 . C32 . 124.72(14) yes
N2 . C31 . C32 . 115.53(13) yes
C31 . C32 . N3 . 116.02(13) yes
C31 . C32 . C33 . 123.90(14) yes
N3 . C32 . C33 . 120.06(14) yes
C32 . C33 . C34 . 120.52(16) yes
C32 . C33 . H331 . 119.8 no
C34 . C33 . H331 . 119.6 no
C33 . C34 . C35 . 118.99(15) yes
C33 . C34 . H341 . 120.0 no
C35 . C34 . H341 . 121.0 no
C34 . C35 . C36 . 118.62(16) yes
C34 . C35 . H351 . 121.0 no
C36 . C35 . H351 . 120.4 no
C35 . C36 . N3 . 123.88(16) yes
C35 . C36 . H361 . 119.2 no
N3 . C36 . H361 . 116.9 no
O1 . C37 . C38 . 103.99(14) yes
O1 . C37 . H371 . 110.9 no
C38 . C37 . H371 . 109.7 no
O1 . C37 . H372 . 111.0 no
C38 . C37 . H372 . 111.6 no
H371 . C37 . H372 . 109.5 no
C37 . C38 . C39 . 103.84(15) yes
C37 . C38 . H381 . 112.2 no
C39 . C38 . H381 . 111.6 no
C37 . C38 . H382 . 109.9 no
C39 . C38 . H382 . 109.8 no
H381 . C38 . H382 . 109.5 no
C38 . C39 . C40 . 103.55(14) yes
C38 . C39 . H391 . 110.1 no
C40 . C39 . H391 . 110.8 no
C38 . C39 . H392 . 112.2 no
C40 . C39 . H392 . 110.7 no
H391 . C39 . H392 . 109.5 no
C39 . C40 . O1 . 106.71(14) yes
C39 . C40 . H401 . 110.2 no
O1 . C40 . H401 . 109.7 no
C39 . C40 . H402 . 110.4 no
O1 . C40 . H402 . 110.3 no
H401 . C40 . H402 . 109.5 no

loop_
_geom_bond_atom_site_label_1
_geom_bond_site_symmetry_1
_geom_bond_atom_site_label_2
_geom_bond_site_symmetry_2
_geom_bond_distance
_geom_bond_publ_flag
Mn1 . P1 . 2.5734(4) yes
Mn1 . P2 . 2.6341(4) yes
Mn1 . N1 . 2.1229(12) yes
Mn1 . N2 . 2.1267(12) yes
Mn1 . N3 . 2.1079(12) yes
P1 . C13 . 1.8101(14) yes
P1 . C21 . 1.8457(15) yes
P1 . C24 . 1.8536(16) yes
P2 . C1 . 1.8243(14) yes
P2 . C15 . 1.8468(14) yes
P2 . C18 . 1.8610(15) yes
O1 . C37 . 1.415(2) yes
O1 . C40 . 1.423(2) yes
N1 . C6 . 1.3954(17) yes
N1 . C8 . 1.3768(18) yes
N2 . C27 . 1.3562(19) yes
N2 . C31 . 1.3796(18) yes
N3 . C32 . 1.3793(19) yes
N3 . C36 . 1.3575(19) yes
C1 . C2 . 1.4038(19) yes
C1 . C6 . 1.4180(19) yes
C2 . C3 . 1.388(2) yes
C2 . H21 . 0.950 no
C3 . C4 . 1.394(2) yes
C3 . C7 . 1.506(2) yes
C4 . C5 . 1.381(2) yes
C4 . H41 . 0.950 no
C5 . C6 . 1.408(2) yes
C5 . H51 . 0.950 no
C7 . H71 . 0.950 no
C7 . H72 . 0.950 no
C7 . H73 . 0.950 no
C8 . C9 . 1.415(2) yes
C8 . C13 . 1.4239(19) yes
C9 . C10 . 1.382(2) yes
C9 . H91 . 0.950 no
C10 . C11 . 1.397(2) yes
C10 . H101 . 0.950 no
C11 . C12 . 1.384(2) yes
C11 . C14 . 1.509(2) yes
C12 . C13 . 1.4025(19) yes
C12 . H121 . 0.950 no
C14 . H141 . 0.950 no
C14 . H142 . 0.950 no
C14 . H143 . 0.950 no
C15 . C16 . 1.528(2) yes
C15 . C17 . 1.528(2) yes
C15 . H151 . 0.950 no
C16 . H161 . 0.950 no
C16 . H162 . 0.950 no
C16 . H163 . 0.950 no
C17 . H171 . 0.950 no
C17 . H172 . 0.950 no
C17 . H173 . 0.950 no
C18 . C19 . 1.528(2) yes
C18 . C20 . 1.530(2) yes
C18 . H181 . 0.950 no
C19 . H191 . 0.950 no
C19 . H192 . 0.950 no
C19 . H193 . 0.950 no
C20 . H201 . 0.950 no
C20 . H202 . 0.950 no
C20 . H203 . 0.950 no
C21 . C22 . 1.527(2) yes
C21 . C23 . 1.528(2) yes
C21 . H211 . 0.950 no
C22 . H221 . 0.950 no
C22 . H222 . 0.950 no
C22 . H223 . 0.950 no
C23 . H231 . 0.950 no
C23 . H232 . 0.950 no
C23 . H233 . 0.950 no
C24 . C25 . 1.527(2) yes
C24 . C26 . 1.527(2) yes
C24 . H241 . 0.950 no
C25 . H251 . 0.950 no
C25 . H252 . 0.950 no
C25 . H253 . 0.950 no
C26 . H261 . 0.950 no
C26 . H262 . 0.950 no
C26 . H263 . 0.950 no
C27 . C28 . 1.364(2) yes
C27 . H271 . 0.950 no
C28 . C29 . 1.413(2) yes
C28 . H281 . 0.950 no
C29 . C30 . 1.366(2) yes
C29 . H291 . 0.950 no
C30 . C31 . 1.415(2) yes
C30 . H301 . 0.950 no
C31 . C32 . 1.431(2) yes
C32 . C33 . 1.419(2) yes
C33 . C34 . 1.361(2) yes
C33 . H331 . 0.950 no
C34 . C35 . 1.411(3) yes
C34 . H341 . 0.950 no
C35 . C36 . 1.367(2) yes
C35 . H351 . 0.950 no
C36 . H361 . 0.950 no
C37 . C38 . 1.517(3) yes
C37 . H371 . 0.950 no
C37 . H372 . 0.950 no
C38 . C39 . 1.516(2) yes
C38 . H381 . 0.950 no
C38 . H382 . 0.950 no
C39 . C40 . 1.530(2) yes
C39 . H391 . 0.950 no
C39 . H392 . 0.950 no
C40 . H401 . 0.950 no
C40 . H402 . 0.950 no
